data_7028329
loop_
_publ_author_name
'Zhou, Hang'
'Wang, Kang'
'Qi, Dongdong'
'Jiang, Jianzhuang'

_publ_section_title
;
 Chiral bis(phthalocyaninato) yttrium double-decker complexes. Synthesis,
 structure, spectroscopy, and electrochemistry.
;
_journal_issue 4
_journal_name_full 'Dalton transactions (Cambridge, England : 2003)'
_journal_page_first 1699
_journal_page_last 1705
_journal_paper_doi 10.1039/c3dt52611a
_journal_volume 43
_journal_year 2014
_chemical_formula_sum 'C224 H112 N16 O16 Y'
_chemical_formula_weight 3372.21
_chemical_name_systematic
;
 ?
;
_space_group_IT_number 79
_symmetry_cell_setting tetragonal
_symmetry_space_group_name_Hall 'I 4'
_symmetry_space_group_name_H-M 'I 4'
_atom_sites_solution_hydrogens geom
_atom_sites_solution_primary direct
_atom_sites_solution_secondary difmap
_audit_creation_method SHELXL-97
_cell_angle_alpha 90.00
_cell_angle_beta 90.00
_cell_angle_gamma 90.00
_cell_formula_units_Z 2
_cell_length_a 21.6634(5)
_cell_length_b 21.6634(5)
_cell_length_c 22.6033(14)
_cell_measurement_reflns_used 2363
_cell_measurement_temperature 153(2)
_cell_measurement_theta_max 66.7934
_cell_measurement_theta_min 4.0779
_cell_volume 10607.8(7)
_computing_cell_refinement
;
CrysAlisPro, Agilent Technologies,
Version 1.171.35.19 (release 27-10-2011 CrysAlis171 .NET)
(compiled Oct 27 2011,15:02:11)
;
_computing_data_collection
;
CrysAlisPro, Oxford Diffraction Ltd.,
Version 1.171.35.19 (release 27-10-2011 CrysAlis171 .NET)
(compiled Oct 27 2011,15:02:11)
;
_computing_data_reduction
;
CrysAlisPro, Agilent Technologies,
Version 1.171.35.19 (release 27-10-2011 CrysAlis171 .NET)
(compiled Oct 27 2011,15:02:11)
;
_computing_molecular_graphics SHELXTL
_computing_publication_material SHELXTL
_computing_structure_refinement 'SHELXL-97 (Sheldrick, 1997)'
_computing_structure_solution 'SHELXS-97 (Sheldrick, 1990)'
_diffrn_ambient_temperature 153(2)
_diffrn_measured_fraction_theta_full 0.978
_diffrn_measured_fraction_theta_max 0.978
_diffrn_measurement_device_type 'Xcalibur, Eos, Gemini'
_diffrn_measurement_method '\w scans'
_diffrn_radiation_monochromator graphite
_diffrn_radiation_source 'fine-focus sealed tube'
_diffrn_radiation_type CuK\a
_diffrn_radiation_wavelength 1.54178
_diffrn_reflns_av_R_equivalents 0.0421
_diffrn_reflns_av_sigmaI/netI 0.0831
_diffrn_reflns_limit_h_max 14
_diffrn_reflns_limit_h_min -24
_diffrn_reflns_limit_k_max 21
_diffrn_reflns_limit_k_min -25
_diffrn_reflns_limit_l_max 14
_diffrn_reflns_limit_l_min -26
_diffrn_reflns_number 9570
_diffrn_reflns_theta_full 66.90
_diffrn_reflns_theta_max 66.90
_diffrn_reflns_theta_min 4.08
_exptl_absorpt_coefficient_mu 0.870
_exptl_absorpt_correction_T_max 0.8806
_exptl_absorpt_correction_T_min 0.8119
_exptl_absorpt_correction_type multi-scan
_exptl_absorpt_process_details
;
CrysAlisPro, Agilent Technologies,
Version 1.171.35.19 (release 27-10-2011 CrysAlis171 .NET)
(compiled Oct 27 2011,15:02:11)
Empirical absorption correction using spherical harmonics,
 implemented in SCALE3 ABSPACK scaling algorithm.
;
_exptl_crystal_colour green
_exptl_crystal_density_diffrn 1.056
_exptl_crystal_density_method 'not measured'
_exptl_crystal_description block
_exptl_crystal_F_000 3470
_exptl_crystal_size_max 0.25
_exptl_crystal_size_mid 0.22
_exptl_crystal_size_min 0.15
_platon_squeeze_details
;
In this compound, the unit cell includes a large region of disordered 
solvent molecules, which could not be modeled as discrete atomic 
sites. We employed PLATON/SQUEEZE to calculate the diffraction 
contribution of the solvent molecules and, thereby, to produce 
a set of solvent-free diffraction intensities. The SQUEEZE calculations 
showed a total solvent accessible area volume of 1789 A^3^ in 
this compound and the residual electron density amounted to 
335 electron per unit cell, corresponding to nearly 8 molecules of CH2Cl2 
(about 2 CH2Cl2 molecules per asymmetric unit).
;
_refine_diff_density_max 1.638
_refine_diff_density_min -0.361
_refine_diff_density_rms 0.069
_refine_ls_abs_structure_details 'Flack H D (1983), Acta Cryst. A39, 876-881'
_refine_ls_abs_structure_Flack 0.036(19)
_refine_ls_extinction_method none
_refine_ls_goodness_of_fit_ref 0.994
_refine_ls_hydrogen_treatment constr
_refine_ls_matrix_type full
_refine_ls_number_parameters 580
_refine_ls_number_reflns 6246
_refine_ls_number_restraints 1
_refine_ls_restrained_S_all 0.994
_refine_ls_R_factor_all 0.0756
_refine_ls_R_factor_gt 0.0609
_refine_ls_shift/su_max 0.002
_refine_ls_shift/su_mean 0.000
_refine_ls_structure_factor_coef Fsqd
_refine_ls_weighting_details 'calc w=1/[\s^2^(Fo^2^)+(0.0792P)^2^+0.0000P] where P=(Fo^2^+2Fc^2^)/3'
_refine_ls_weighting_scheme calc
_refine_ls_wR_factor_gt 0.1507
_refine_ls_wR_factor_ref 0.1601
_reflns_number_gt 4865
_reflns_number_total 6246
_reflns_threshold_expression >2sigma(I)
_cod_data_source_file c3dt52611a.txt
_cod_data_source_block 11
_cod_depositor_comments
;
The following automatic conversions were performed:

'_symmetry_cell_setting' value 'Tetragonal' changed to 'tetragonal'
according to
/usr/data/users/saulius/automatic-downloads/current/RSC/lib/dictionaries/cif_core.dic
dictionary named 'cif_core.dic' version 2.4.2 from 2011-04-26.

Automatic conversion script
Id: cif_fix_values 2281 2013-09-26 08:29:07Z andrius 
;
_cod_database_code 7028329

loop_
_symmetry_equiv_pos_as_xyz
'x, y, z'
'-x, -y, z'
'-y, x, z'
'y, -x, z'
'x+1/2, y+1/2, z+1/2'
'-x+1/2, -y+1/2, z+1/2'
'-y+1/2, x+1/2, z+1/2'
'y+1/2, -x+1/2, z+1/2'

loop_
_atom_site_label
_atom_site_type_symbol
_atom_site_fract_x
_atom_site_fract_y
_atom_site_fract_z
_atom_site_U_iso_or_equiv
_atom_site_adp_type
_atom_site_occupancy
_atom_site_symmetry_multiplicity
_atom_site_calc_flag
_atom_site_refinement_flags
Y1 Y 0.0000 1.0000 0.87598(4) 0.0339(2) Uani 1 4 d S
C2B C 0.1130(2) 1.0779(3) 0.9411(3) 0.0337(13) Uani 1 1 d .
C5 C 0.1355(3) 0.9772(3) 0.9419(3) 0.0343(13) Uani 1 1 d .
C6 C 0.1943(2) 1.0104(2) 0.9461(3) 0.0353(12) Uani 1 1 d .
C8B C 0.2267(2) 1.1183(2) 0.9430(3) 0.0354(12) Uani 1 1 d .
H8B H 0.2171 1.1611 0.9417 0.042 Uiso 1 1 calc R
C3B C 0.1808(2) 1.0735(2) 0.9447(3) 0.0334(12) Uani 1 1 d .
N1B N 0.0888(2) 1.01944(19) 0.9370(2) 0.0375(11) Uani 1 1 d .
C7B C 0.2875(2) 1.0974(3) 0.9432(3) 0.0383(13) Uani 1 1 d .
C7 C 0.2549(2) 0.9898(3) 0.9497(3) 0.0375(13) Uani 1 1 d .
H7 H 0.2642 0.9470 0.9523 0.045 Uiso 1 1 calc R
N2B N 0.0842(2) 1.1316(2) 0.9428(2) 0.0353(10) Uani 1 1 d .
N1A N -0.0514(2) 0.9246(2) 0.8142(2) 0.0388(11) Uani 1 1 d .
C6B C 0.3020(3) 1.0342(3) 0.9492(3) 0.0408(13) Uani 1 1 d .
C4A C -0.1359(3) 0.8602(3) 0.8018(3) 0.0375(13) Uani 1 1 d .
O1B O 0.36148(16) 1.01312(17) 0.9516(2) 0.0415(10) Uani 1 1 d .
C20B C 0.4782(3) 1.0967(3) 0.8650(3) 0.0449(16) Uani 1 1 d .
C3A C -0.0832(2) 0.8239(3) 0.8000(3) 0.0359(12) Uani 1 1 d .
C28B C 0.3784(3) 1.1325(3) 0.8952(3) 0.0461(17) Uani 1 1 d .
N2A N -0.1537(2) 0.9724(2) 0.8061(2) 0.0355(10) Uani 1 1 d .
C17B C 0.4847(3) 1.1108(3) 1.0146(3) 0.0512(17) Uani 1 1 d .
C12B C 0.4833(3) 1.0907(3) 1.0731(3) 0.0537(17) Uani 1 1 d .
C9B C 0.4007(3) 1.0404(3) 0.9925(3) 0.0456(15) Uani 1 1 d .
C8A C -0.0867(3) 0.7608(3) 0.7914(3) 0.0439(14) Uani 1 1 d .
H8A H -0.0506 0.7361 0.7884 0.053 Uiso 1 1 calc R
C10B C 0.3986(3) 1.0200(3) 1.0512(3) 0.0493(16) Uani 1 1 d .
H10 H 0.3696 0.9896 1.0633 0.059 Uiso 1 1 calc R
C26B C 0.4066(3) 1.1431(3) 0.7949(3) 0.0541(17) Uani 1 1 d .
H26 H 0.3970 1.1569 0.7560 0.065 Uiso 1 1 calc R
C25B C 0.4646(3) 1.1144(3) 0.8057(3) 0.0496(16) Uani 1 1 d .
C18B C 0.4413(3) 1.0851(3) 0.9722(3) 0.0470(15) Uani 1 1 d .
C16B C 0.5292(3) 1.1562(3) 0.9979(4) 0.064(2) Uani 1 1 d .
H16 H 0.5309 1.1700 0.9580 0.077 Uiso 1 1 calc R
C1A C -0.1146(3) 0.9236(3) 0.8085(3) 0.0359(14) Uani 1 1 d .
C19B C 0.4345(3) 1.1060(3) 0.9112(3) 0.0452(16) Uani 1 1 d .
C11B C 0.4393(3) 1.0450(4) 1.0910(3) 0.0582(19) Uani 1 1 d .
H11 H 0.4384 1.0317 1.1310 0.070 Uiso 1 1 calc R
C21B C 0.5354(2) 1.0663(3) 0.8752(4) 0.0505(15) Uani 1 1 d .
H21 H 0.5470 1.0553 0.9144 0.061 Uiso 1 1 calc R
C24B C 0.5055(4) 1.1005(4) 0.7600(3) 0.0591(19) Uani 1 1 d .
H24 H 0.4961 1.1124 0.7206 0.071 Uiso 1 1 calc R
C22B C 0.5736(3) 1.0528(3) 0.8291(3) 0.0540(17) Uani 1 1 d .
H22 H 0.6110 1.0312 0.8368 0.065 Uiso 1 1 calc R
C14B C 0.5654(4) 1.1594(5) 1.0970(5) 0.088(3) Uani 1 1 d .
H14 H 0.5917 1.1777 1.1256 0.106 Uiso 1 1 calc R
C23B C 0.5598(3) 1.0693(3) 0.7720(4) 0.0617(19) Uani 1 1 d .
H23 H 0.5875 1.0595 0.7408 0.074 Uiso 1 1 calc R
C13B C 0.5273(4) 1.1162(4) 1.1133(4) 0.072(2) Uani 1 1 d .
H13 H 0.5288 1.1014 1.1528 0.086 Uiso 1 1 calc R
C15B C 0.5683(4) 1.1795(4) 1.0377(4) 0.075(2) Uani 1 1 d .
H15 H 0.5980 1.2094 1.0262 0.090 Uiso 1 1 calc R
O2B O 0.33413(18) 1.14165(18) 0.9400(2) 0.0459(10) Uani 1 1 d .
C2A C -0.0304(3) 0.8661(3) 0.8077(3) 0.0365(13) Uani 1 1 d .
C27B C 0.3658(3) 1.1510(3) 0.8378(3) 0.0507(17) Uani 1 1 d .
H27 H 0.3272 1.1698 0.8291 0.061 Uiso 1 1 calc R
C5A C -0.1947(3) 0.8352(3) 0.7998(3) 0.0403(14) Uani 1 1 d .
H5A H -0.2305 0.8605 0.8014 0.048 Uiso 1 1 calc R
C6A C -0.1990(2) 0.7707(3) 0.7951(3) 0.0390(13) Uani 1 1 d .
C7A C -0.1459(3) 0.7348(3) 0.7874(3) 0.0412(14) Uani 1 1 d .
O1A O -0.25747(17) 0.74592(18) 0.7934(2) 0.0439(10) Uani 1 1 d .
O2A O -0.14960(18) 0.67203(18) 0.7780(2) 0.0439(10) Uani 1 1 d .
C9A C -0.2697(3) 0.6952(3) 0.8310(3) 0.0423(14) Uani 1 1 d .
C10A C -0.2879(3) 0.7076(3) 0.8891(3) 0.0514(18) Uani 1 1 d .
H10A H -0.2884 0.7487 0.9038 0.062 Uiso 1 1 calc R
C19A C -0.2458(3) 0.6295(3) 0.7463(3) 0.0420(14) Uani 1 1 d .
C20A C -0.2814(3) 0.6041(3) 0.6992(3) 0.0490(16) Uani 1 1 d .
C28A C -0.1871(3) 0.6516(3) 0.7325(3) 0.0431(14) Uani 1 1 d .
C27A C -0.1644(3) 0.6511(3) 0.6750(3) 0.0523(17) Uani 1 1 d .
H27A H -0.1254 0.6693 0.6668 0.063 Uiso 1 1 calc R
C18A C -0.2665(3) 0.6360(3) 0.8078(3) 0.0466(15) Uani 1 1 d .
C17A C -0.2824(3) 0.5861(3) 0.8447(3) 0.0477(17) Uani 1 1 d .
C25A C -0.2583(3) 0.6012(3) 0.6419(3) 0.0543(17) Uani 1 1 d .
C11A C -0.3051(3) 0.6589(4) 0.9246(3) 0.0589(19) Uani 1 1 d .
H11A H -0.3188 0.6667 0.9638 0.071 Uiso 1 1 calc R
C15A C -0.2924(4) 0.4761(3) 0.8622(4) 0.068(2) Uani 1 1 d .
H15A H -0.2885 0.4347 0.8490 0.082 Uiso 1 1 calc R
C24A C -0.2920(4) 0.5739(4) 0.5959(3) 0.064(2) Uani 1 1 d .
H24A H -0.2744 0.5693 0.5577 0.077 Uiso 1 1 calc R
C26A C -0.1974(4) 0.6250(3) 0.6302(3) 0.0586(18) Uani 1 1 d .
H26A H -0.1804 0.6224 0.5916 0.070 Uiso 1 1 calc R
C16A C -0.2761(3) 0.5221(3) 0.8251(4) 0.0584(18) Uani 1 1 d .
H16A H -0.2607 0.5130 0.7868 0.070 Uiso 1 1 calc R
C13A C -0.3185(4) 0.5465(4) 0.9394(4) 0.073(2) Uani 1 1 d .
H13A H -0.3321 0.5541 0.9788 0.088 Uiso 1 1 calc R
C12A C -0.3026(4) 0.5974(4) 0.9035(3) 0.0569(19) Uani 1 1 d .
C22A C -0.3766(4) 0.5592(4) 0.6628(4) 0.069(2) Uani 1 1 d .
H22A H -0.4176 0.5456 0.6698 0.082 Uiso 1 1 calc R
C21A C -0.3431(3) 0.5843(3) 0.7091(4) 0.0607(19) Uani 1 1 d .
H21A H -0.3613 0.5883 0.7472 0.073 Uiso 1 1 calc R
C23A C -0.3523(5) 0.5534(4) 0.6072(4) 0.079(3) Uani 1 1 d .
H23A H -0.3761 0.5356 0.5763 0.094 Uiso 1 1 calc R
C14A C -0.3154(5) 0.4872(4) 0.9203(4) 0.080(3) Uani 1 1 d .
H14A H -0.3282 0.4540 0.9449 0.096 Uiso 1 1 calc R

loop_
_atom_site_aniso_label
_atom_site_aniso_U_11
_atom_site_aniso_U_22
_atom_site_aniso_U_33
_atom_site_aniso_U_23
_atom_site_aniso_U_13
_atom_site_aniso_U_12
Y1 0.0284(3) 0.0284(3) 0.0448(6) 0.000 0.000 0.000
C2B 0.027(3) 0.035(3) 0.038(3) 0.002(3) 0.003(3) 0.001(2)
C5 0.028(3) 0.032(3) 0.043(3) 0.001(3) 0.003(3) -0.002(2)
C6 0.034(3) 0.029(3) 0.044(3) 0.000(3) 0.006(3) -0.002(2)
C8B 0.030(3) 0.030(3) 0.046(3) 0.004(3) -0.005(3) -0.002(2)
C3B 0.025(3) 0.031(3) 0.044(3) 0.001(3) 0.003(2) 0.002(2)
N1B 0.028(2) 0.024(2) 0.060(3) -0.001(2) 0.000(2) -0.0004(18)
C7B 0.027(3) 0.033(3) 0.055(3) 0.001(3) 0.003(3) -0.005(2)
C7 0.031(3) 0.031(3) 0.050(3) -0.005(3) 0.004(3) 0.000(2)
N2B 0.029(2) 0.029(2) 0.048(3) 0.000(2) -0.001(2) -0.0017(18)
N1A 0.035(3) 0.034(2) 0.048(3) 0.004(2) 0.000(2) 0.0053(19)
C6B 0.027(3) 0.039(3) 0.056(4) 0.001(3) 0.000(3) 0.001(2)
C4A 0.034(3) 0.035(3) 0.043(3) -0.002(3) 0.001(3) 0.001(2)
O1B 0.0244(18) 0.035(2) 0.065(3) -0.002(2) 0.000(2) 0.0028(15)
C20B 0.038(3) 0.037(3) 0.060(4) 0.008(3) 0.000(3) -0.007(2)
C3A 0.031(3) 0.036(3) 0.041(3) -0.006(3) 0.000(3) -0.002(2)
C28B 0.030(3) 0.037(3) 0.072(5) 0.004(3) -0.001(3) -0.009(2)
N2A 0.029(2) 0.032(2) 0.045(3) 0.002(2) 0.000(2) -0.0007(18)
C17B 0.039(3) 0.047(4) 0.068(5) 0.007(3) -0.009(3) 0.005(3)
C12B 0.045(4) 0.055(4) 0.061(4) -0.003(4) -0.010(3) 0.008(3)
C9B 0.028(3) 0.046(3) 0.063(4) 0.001(3) -0.003(3) 0.003(3)
C8A 0.033(3) 0.039(3) 0.059(4) -0.004(3) 0.002(3) 0.003(2)
C10B 0.031(3) 0.048(4) 0.068(4) 0.011(3) 0.000(3) 0.002(3)
C26B 0.049(4) 0.057(4) 0.056(4) 0.009(4) -0.005(4) -0.010(3)
C25B 0.047(4) 0.044(4) 0.057(4) 0.009(3) 0.000(3) -0.009(3)
C18B 0.033(3) 0.044(3) 0.064(4) -0.001(3) 0.000(3) 0.001(3)
C16B 0.043(4) 0.051(4) 0.097(6) 0.002(4) -0.004(4) -0.009(3)
C1A 0.040(3) 0.032(3) 0.036(3) 0.001(3) 0.004(3) 0.001(2)
C19B 0.033(3) 0.035(3) 0.067(4) 0.002(3) -0.002(3) -0.001(2)
C11B 0.054(4) 0.065(5) 0.056(4) 0.010(4) 0.005(4) 0.020(4)
C21B 0.032(3) 0.046(3) 0.074(4) 0.007(4) 0.004(4) 0.000(2)
C24B 0.059(4) 0.063(5) 0.055(4) 0.003(4) 0.005(4) -0.011(4)
C22B 0.040(3) 0.052(4) 0.070(5) 0.007(4) 0.004(4) -0.002(3)
C14B 0.075(6) 0.086(7) 0.105(8) -0.012(6) -0.039(6) -0.015(5)
C23B 0.052(4) 0.060(4) 0.073(5) 0.003(4) 0.010(4) -0.014(3)
C13B 0.077(6) 0.067(5) 0.071(5) -0.008(4) -0.021(5) 0.005(4)
C15B 0.066(5) 0.067(5) 0.094(7) 0.006(5) -0.021(5) -0.013(4)
O2B 0.033(2) 0.030(2) 0.074(3) 0.000(2) 0.002(2) -0.0024(16)
C2A 0.039(3) 0.035(3) 0.036(3) -0.003(3) 0.001(3) 0.001(2)
C27B 0.034(3) 0.048(4) 0.070(5) 0.009(4) -0.009(3) -0.006(3)
C5A 0.036(3) 0.033(3) 0.053(4) -0.006(3) -0.004(3) 0.002(2)
C6A 0.028(3) 0.042(3) 0.047(3) -0.007(3) -0.001(3) -0.005(2)
C7A 0.035(3) 0.035(3) 0.054(4) -0.007(3) -0.004(3) -0.004(2)
O1A 0.032(2) 0.036(2) 0.064(3) 0.000(2) -0.001(2) -0.0018(16)
O2A 0.036(2) 0.033(2) 0.063(3) -0.004(2) -0.008(2) 0.0038(16)
C9A 0.039(3) 0.039(3) 0.049(3) -0.005(3) -0.004(3) -0.004(3)
C10A 0.050(3) 0.043(3) 0.062(5) -0.007(3) -0.002(3) -0.005(3)
C19A 0.049(3) 0.029(3) 0.048(4) 0.000(3) -0.005(3) -0.002(2)
C20A 0.055(4) 0.030(3) 0.062(4) -0.001(3) -0.010(3) 0.002(3)
C28A 0.046(3) 0.033(3) 0.051(4) -0.005(3) 0.001(3) 0.004(2)
C27A 0.051(4) 0.044(4) 0.062(4) 0.004(3) 0.003(3) 0.004(3)
C18A 0.039(3) 0.043(3) 0.058(4) 0.000(3) -0.005(3) -0.003(3)
C17A 0.060(4) 0.035(3) 0.048(4) 0.000(3) 0.003(3) -0.005(3)
C25A 0.058(4) 0.053(4) 0.052(4) -0.004(3) -0.004(4) 0.006(3)
C11A 0.057(4) 0.062(4) 0.058(4) -0.006(4) 0.016(4) -0.010(3)
C15A 0.085(5) 0.038(3) 0.082(6) 0.000(4) 0.004(5) -0.001(3)
C24A 0.069(5) 0.076(5) 0.047(4) -0.009(4) -0.013(4) -0.004(4)
C26A 0.065(5) 0.053(4) 0.058(4) -0.003(4) 0.007(4) 0.008(3)
C16A 0.057(4) 0.041(4) 0.077(5) 0.005(4) 0.005(4) 0.001(3)
C13A 0.079(6) 0.079(6) 0.061(5) 0.006(5) 0.012(5) -0.006(4)
C12A 0.062(4) 0.049(4) 0.060(5) 0.006(4) -0.003(4) -0.006(3)
C22A 0.062(5) 0.075(5) 0.069(5) -0.010(4) -0.019(4) -0.012(4)
C21A 0.051(4) 0.057(4) 0.075(5) -0.001(4) -0.003(4) -0.003(3)
C23A 0.091(7) 0.080(6) 0.064(5) -0.018(5) -0.021(5) -0.013(5)
C14A 0.095(7) 0.054(5) 0.093(6) 0.023(5) -0.002(5) -0.008(5)

loop_
_atom_type_symbol
_atom_type_description
_atom_type_scat_dispersion_real
_atom_type_scat_dispersion_imag
_atom_type_scat_source
C C 0.0181 0.0091 'International Tables Vol C Tables 4.2.6.8 and 6.1.1.4'
H H 0.0000 0.0000 'International Tables Vol C Tables 4.2.6.8 and 6.1.1.4'
N N 0.0311 0.0180 'International Tables Vol C Tables 4.2.6.8 and 6.1.1.4'
O O 0.0492 0.0322 'International Tables Vol C Tables 4.2.6.8 and 6.1.1.4'
Y Y -0.2670 2.0244 'International Tables Vol C Tables 4.2.6.8 and 6.1.1.4'

loop_
_geom_angle_atom_site_label_1
_geom_angle_atom_site_label_2
_geom_angle_atom_site_label_3
_geom_angle
_geom_angle_site_symmetry_1
_geom_angle_site_symmetry_3
N1B Y1 N1B 110.0(2) . 2_575
N1B Y1 N1B 70.78(12) . 3_665
N1B Y1 N1B 70.78(12) 2_575 3_665
N1B Y1 N1B 70.78(12) . 4_465
N1B Y1 N1B 70.78(12) 2_575 4_465
N1B Y1 N1B 110.0(2) 3_665 4_465
N1B Y1 N1A 142.22(15) . 4_465
N1B Y1 N1A 82.62(16) 2_575 4_465
N1B Y1 N1A 81.05(16) 3_665 4_465
N1B Y1 N1A 144.82(15) 4_465 4_465
N1B Y1 N1A 144.82(15) . .
N1B Y1 N1A 81.05(16) 2_575 .
N1B Y1 N1A 142.22(15) 3_665 .
N1B Y1 N1A 82.62(16) 4_465 .
N1A Y1 N1A 70.58(12) 4_465 .
N1B Y1 N1A 81.05(16) . 2_575
N1B Y1 N1A 144.82(15) 2_575 2_575
N1B Y1 N1A 82.62(16) 3_665 2_575
N1B Y1 N1A 142.22(15) 4_465 2_575
N1A Y1 N1A 70.58(12) 4_465 2_575
N1A Y1 N1A 109.6(2) . 2_575
N1B Y1 N1A 82.62(16) . 3_665
N1B Y1 N1A 142.22(15) 2_575 3_665
N1B Y1 N1A 144.82(15) 3_665 3_665
N1B Y1 N1A 81.05(16) 4_465 3_665
N1A Y1 N1A 109.6(2) 4_465 3_665
N1A Y1 N1A 70.58(12) . 3_665
N1A Y1 N1A 70.58(12) 2_575 3_665
N2B C2B N1B 129.3(5) . .
N2B C2B C3B 121.8(5) . .
N1B C2B C3B 108.8(5) . .
N2B C5 N1B 128.4(5) 4_465 .
N2B C5 C6 122.9(5) 4_465 .
N1B C5 C6 108.7(5) . .
C7 C6 C3B 120.9(5) . .
C7 C6 C5 131.9(5) . .
C3B C6 C5 107.2(5) . .
C3B C8B C7B 116.6(5) . .
C8B C3B C6 122.3(5) . .
C8B C3B C2B 131.7(5) . .
C6 C3B C2B 105.9(5) . .
C5 N1B C2B 109.2(5) . .
C5 N1B Y1 121.4(4) . .
C2B N1B Y1 120.3(4) . .
C8B C7B O2B 117.4(5) . .
C8B C7B C6B 121.8(5) . .
O2B C7B C6B 120.7(5) . .
C6 C7 C6B 117.8(5) . .
C2B N2B C5 121.8(5) . 3_665
C2A N1A C1A 108.0(5) . .
C2A N1A Y1 122.7(4) . .
C1A N1A Y1 121.6(4) . .
O1B C6B C7 117.1(5) . .
O1B C6B C7B 122.5(5) . .
C7 C6B C7B 120.3(5) . .
C5A C4A C3A 122.4(5) . .
C5A C4A C1A 131.6(5) . .
C3A C4A C1A 106.0(5) . .
C6B O1B C9B 117.4(5) . .
C21B C20B C25B 117.3(7) . .
C21B C20B C19B 121.6(7) . .
C25B C20B C19B 120.9(6) . .
C8A C3A C4A 121.2(5) . .
C8A C3A C2A 132.2(5) . .
C4A C3A C2A 106.5(5) . .
C27B C28B C19B 122.3(6) . .
C27B C28B O2B 120.0(6) . .
C19B C28B O2B 117.7(6) . .
C2A N2A C1A 122.4(5) 4_465 .
C12B C17B C16B 118.8(7) . .
C12B C17B C18B 119.5(7) . .
C16B C17B C18B 121.7(7) . .
C17B C12B C13B 117.9(7) . .
C17B C12B C11B 119.8(7) . .
C13B C12B C11B 122.2(7) . .
O1B C9B C18B 117.8(6) . .
O1B C9B C10B 118.6(6) . .
C18B C9B C10B 123.6(6) . .
C3A C8A C7A 117.1(5) . .
C11B C10B C9B 118.4(6) . .
C27B C26B C25B 121.3(7) . .
C24B C25B C26B 121.9(7) . .
C24B C25B C20B 120.4(6) . .
C26B C25B C20B 117.6(6) . .
C9B C18B C17B 117.4(7) . .
C9B C18B C19B 117.7(6) . .
C17B C18B C19B 124.7(6) . .
C15B C16B C17B 120.6(9) . .
N2A C1A N1A 127.8(5) . .
N2A C1A C4A 122.2(5) . .
N1A C1A C4A 109.9(5) . .
C28B C19B C20B 116.6(6) . .
C28B C19B C18B 117.4(6) . .
C20B C19B C18B 125.7(6) . .
C10B C11B C12B 121.1(7) . .
C22B C21B C20B 120.2(8) . .
C23B C24B C25B 120.1(7) . .
C21B C22B C23B 122.1(7) . .
C13B C14B C15B 121.3(9) . .
C22B C23B C24B 119.8(7) . .
C14B C13B C12B 121.5(9) . .
C16B C15B C14B 119.7(9) . .
C7B O2B C28B 115.6(5) . .
N2A C2A N1A 128.4(6) 3_665 .
N2A C2A C3A 122.1(5) 3_665 .
N1A C2A C3A 109.4(5) . .
C26B C27B C28B 121.2(6) . .
C4A C5A C6A 116.9(5) . .
O1A C6A C7A 122.4(5) . .
O1A C6A C5A 116.9(5) . .
C7A C6A C5A 120.5(5) . .
O2A C7A C6A 121.3(5) . .
O2A C7A C8A 117.3(5) . .
C6A C7A C8A 121.3(5) . .
C6A O1A C9A 117.4(5) . .
C7A O2A C28A 117.7(5) . .
C18A C9A C10A 123.2(6) . .
C18A C9A O1A 118.8(6) . .
C10A C9A O1A 117.9(5) . .
C11A C10A C9A 118.4(6) . .
C28A C19A C20A 117.3(6) . .
C28A C19A C18A 117.2(6) . .
C20A C19A C18A 125.4(6) . .
C25A C20A C21A 118.2(7) . .
C25A C20A C19A 121.2(6) . .
C21A C20A C19A 120.5(7) . .
O2A C28A C27A 119.4(6) . .
O2A C28A C19A 118.7(6) . .
C27A C28A C19A 121.9(6) . .
C26A C27A C28A 120.8(7) . .
C9A C18A C17A 118.3(6) . .
C9A C18A C19A 117.6(6) . .
C17A C18A C19A 124.1(6) . .
C18A C17A C12A 119.8(7) . .
C18A C17A C16A 121.9(6) . .
C12A C17A C16A 118.3(7) . .
C20A C25A C24A 121.4(7) . .
C20A C25A C26A 119.0(7) . .
C24A C25A C26A 119.6(7) . .
C10A C11A C12A 121.0(7) . .
C16A C15A C14A 122.6(7) . .
C23A C24A C25A 119.0(7) . .
C27A C26A C25A 119.6(7) . .
C15A C16A C17A 119.3(7) . .
C14A C13A C12A 122.8(8) . .
C13A C12A C11A 122.1(8) . .
C13A C12A C17A 118.7(8) . .
C11A C12A C17A 119.2(7) . .
C23A C22A C21A 122.0(8) . .
C22A C21A C20A 119.4(8) . .
C22A C23A C24A 119.7(8) . .
C13A C14A C15A 118.1(8) . .

loop_
_geom_bond_atom_site_label_1
_geom_bond_atom_site_label_2
_geom_bond_distance
_geom_bond_site_symmetry_2
Y1 N1B 2.405(5) .
Y1 N1B 2.405(5) 2_575
Y1 N1B 2.405(5) 3_665
Y1 N1B 2.405(5) 4_465
Y1 N1A 2.420(5) 4_465
Y1 N1A 2.420(5) .
Y1 N1A 2.420(5) 2_575
Y1 N1A 2.420(5) 3_665
C2B N2B 1.320(7) .
C2B N1B 1.374(7) .
C2B C3B 1.473(7) .
C5 N2B 1.333(7) 4_465
C5 N1B 1.369(7) .
C5 C6 1.465(8) .
C6 C7 1.390(8) .
C6 C3B 1.398(7) .
C8B C3B 1.391(7) .
C8B C7B 1.393(8) .
C7B O2B 1.396(6) .
C7B C6B 1.411(8) .
C7 C6B 1.401(8) .
N2B C5 1.333(7) 3_665
N1A C2A 1.355(7) .
N1A C1A 1.374(7) .
C6B O1B 1.369(6) .
C4A C5A 1.385(8) .
C4A C3A 1.387(8) .
C4A C1A 1.458(8) .
O1B C9B 1.387(8) .
C20B C21B 1.423(8) .
C20B C25B 1.424(10) .
C20B C19B 1.425(9) .
C3A C8A 1.383(8) .
C3A C2A 1.473(8) .
C28B C27B 1.385(10) .
C28B C19B 1.393(9) .
C28B O2B 1.409(8) .
N2A C2A 1.329(7) 4_465
N2A C1A 1.356(7) .
C17B C12B 1.393(10) .
C17B C16B 1.429(10) .
C17B C18B 1.452(10) .
C12B C13B 1.428(10) .
C12B C11B 1.432(10) .
C9B C18B 1.387(9) .
C9B C10B 1.400(10) .
C8A C7A 1.404(8) .
C10B C11B 1.371(10) .
C26B C27B 1.324(10) .
C26B C25B 1.423(10) .
C25B C24B 1.394(10) .
C18B C19B 1.459(10) .
C16B C15B 1.335(11) .
C21B C22B 1.362(11) .
C24B C23B 1.383(11) .
C22B C23B 1.374(10) .
C14B C13B 1.299(13) .
C14B C15B 1.411(14) .
C2A N2A 1.329(7) 3_665
C5A C6A 1.404(8) .
C6A O1A 1.376(6) .
C6A C7A 1.400(8) .
C7A O2A 1.379(7) .
O1A C9A 1.413(7) .
O2A C28A 1.382(8) .
C9A C18A 1.387(9) .
C9A C10A 1.397(9) .
C10A C11A 1.376(10) .
C19A C28A 1.395(9) .
C19A C20A 1.425(9) .
C19A C18A 1.468(9) .
C20A C25A 1.391(10) .
C20A C21A 1.422(10) .
C28A C27A 1.389(10) .
C27A C26A 1.364(10) .
C18A C17A 1.408(9) .
C17A C12A 1.421(9) .
C17A C16A 1.461(9) .
C25A C24A 1.402(10) .
C25A C26A 1.438(10) .
C11A C12A 1.417(10) .
C15A C16A 1.350(10) .
C15A C14A 1.424(12) .
C24A C23A 1.401(12) .
C13A C14A 1.358(12) .
C13A C12A 1.413(11) .
C22A C23A 1.369(12) .
C22A C21A 1.385(10) .

loop_
_platon_squeeze_void_nr
_platon_squeeze_void_average_x
_platon_squeeze_void_average_y
_platon_squeeze_void_average_z
_platon_squeeze_void_volume
_platon_squeeze_void_count_electrons
_platon_squeeze_void_content
1 0.000 0.000 0.068 26 7 ' '
2 0.000 0.000 0.582 1799 335 ' '
3 0.500 0.500 0.083 1793 335 ' '
4 0.500 0.500 0.568 26 7 ' '
